data_7028481
loop_
_publ_author_name
'Lam, P.-L.'
'Lu, G.-L.'
'Hon, K.-M.'
'Lee, K.-W.'
'Ho, C.-L.'
'Wang, X.'
'Tang, J. C.-O.'
'Lam, K.-H.'
'Wong, R. S.-M.'
'Kok, S. H.-L.'
'Bian, Z.-X.'
'Li, H.'
'Lee, K. K.-H.'
'Gambari, R.'
'Chui, C.-H.'
'Wong, W.-Y.'

_publ_section_title
;
 Development of ruthenium(ii) complexes as topical antibiotics against
 methicillin resistant Staphylococcus aureus.
;
_journal_issue 10
_journal_name_full 'Dalton transactions (Cambridge, England : 2003)'
_journal_page_first 3949
_journal_page_last 3957
_journal_paper_doi 10.1039/c3dt52879k
_journal_volume 43
_journal_year 2014
_chemical_formula_sum 'C38 H29 F12 N7 O P2 Ru'
_chemical_formula_weight 990.69
_chemical_name_systematic
; 
 ? 
;
_space_group_IT_number 78
_symmetry_cell_setting tetragonal
_symmetry_space_group_name_Hall 'P 4cw'
_symmetry_space_group_name_H-M 'P 43'
_atom_sites_solution_hydrogens geom
_atom_sites_solution_primary direct
_atom_sites_solution_secondary difmap
_audit_creation_method SHELXL-97
_cell_angle_alpha 90.00
_cell_angle_beta 90.00
_cell_angle_gamma 90.00
_cell_formula_units_Z 4
_cell_length_a 17.6845(7)
_cell_length_b 17.6845(7)
_cell_length_c 12.6644(9)
_cell_measurement_reflns_used 19999
_cell_measurement_temperature 293(2)
_cell_measurement_theta_max 24.99
_cell_measurement_theta_min 1.98
_cell_volume 3960.7(4)
_computing_cell_refinement 'SAINT (Bruker, 1999)'
_computing_data_collection 'SMART (Bruker, 1998)'
_computing_data_reduction SAINT
_computing_structure_refinement 'SHELXL-97 (Sheldrick, 1997)'
_computing_structure_solution 'SHELXS-97 (Sheldrick, 1990)'
_diffrn_ambient_temperature 293(2)
_diffrn_measured_fraction_theta_full 0.999
_diffrn_measured_fraction_theta_max 0.999
_diffrn_measurement_device_type 'Smart CCD'
_diffrn_measurement_method '\w and \f scans'
_diffrn_radiation_monochromator graphite
_diffrn_radiation_source 'fine-focus sealed tube'
_diffrn_radiation_type MoK\a
_diffrn_radiation_wavelength 0.71073
_diffrn_reflns_av_R_equivalents 0.0975
_diffrn_reflns_av_sigmaI/netI 0.1089
_diffrn_reflns_limit_h_max 21
_diffrn_reflns_limit_h_min -19
_diffrn_reflns_limit_k_max 21
_diffrn_reflns_limit_k_min -18
_diffrn_reflns_limit_l_max 8
_diffrn_reflns_limit_l_min -15
_diffrn_reflns_number 19999
_diffrn_reflns_theta_full 24.99
_diffrn_reflns_theta_max 24.99
_diffrn_reflns_theta_min 1.98
_exptl_absorpt_coefficient_mu 0.576
_exptl_absorpt_correction_T_max 1.0000
_exptl_absorpt_correction_T_min 0.8695
_exptl_absorpt_correction_type multi-scan
_exptl_absorpt_process_details SADABS
_exptl_crystal_colour red
_exptl_crystal_density_diffrn 1.661
_exptl_crystal_density_method 'not measured'
_exptl_crystal_description block
_exptl_crystal_F_000 1984
_exptl_crystal_size_max 0.28
_exptl_crystal_size_mid 0.20
_exptl_crystal_size_min 0.16
_refine_diff_density_max 1.032
_refine_diff_density_min -0.371
_refine_diff_density_rms 0.089
_refine_ls_abs_structure_details 'Flack H D (1983), Acta Cryst. A39, 876-881'
_refine_ls_abs_structure_Flack 0.00
_refine_ls_extinction_method none
_refine_ls_goodness_of_fit_ref 0.998
_refine_ls_hydrogen_treatment constr
_refine_ls_matrix_type full
_refine_ls_number_parameters 550
_refine_ls_number_reflns 5879
_refine_ls_number_restraints 1
_refine_ls_restrained_S_all 0.998
_refine_ls_R_factor_all 0.1239
_refine_ls_R_factor_gt 0.0581
_refine_ls_shift/su_max 0.006
_refine_ls_shift/su_mean 0.001
_refine_ls_structure_factor_coef Fsqd
_refine_ls_weighting_details 'calc w=1/[\s^2^(Fo^2^)+(0.0798P)^2^+0.4820P] where P=(Fo^2^+2Fc^2^)/3'
_refine_ls_weighting_scheme calc
_refine_ls_wR_factor_gt 0.1314
_refine_ls_wR_factor_ref 0.1618
_reflns_number_gt 3559
_reflns_number_total 5879
_reflns_threshold_expression >2sigma(I)
_cod_data_source_file c3dt52879k.txt
_cod_data_source_block wy0966wm
_cod_depositor_comments
;
The following automatic conversions were performed:

'_symmetry_cell_setting' value 'Tetragonal' changed to 'tetragonal'
according to
/usr/data/users/saulius/automatic-downloads/current/RSC/lib/dictionaries/cif_core.dic
dictionary named 'cif_core.dic' version 2.4.2 from 2011-04-26.

Automatic conversion script
Id: cif_fix_values 2281 2013-09-26 08:29:07Z andrius 
;
_cod_original_sg_symbol_H-M P4(3)
_cod_database_code 7028481

loop_
_symmetry_equiv_pos_as_xyz
'x, y, z'
'-x, -y, z+1/2'
'-y, x, z+3/4'
'y, -x, z+1/4'

loop_
_atom_site_label
_atom_site_type_symbol
_atom_site_fract_x
_atom_site_fract_y
_atom_site_fract_z
_atom_site_U_iso_or_equiv
_atom_site_adp_type
_atom_site_occupancy
_atom_site_symmetry_multiplicity
_atom_site_calc_flag
_atom_site_refinement_flags
C1 C 0.1714(7) 0.7472(6) 0.0001(9) 0.068(3) Uani 1 1 d .
H1A H 0.2055 0.7075 0.0068 0.082 Uiso 1 1 calc R
C2 C 0.0983(8) 0.7298(8) -0.0157(10) 0.078(4) Uani 1 1 d .
H2A H 0.0840 0.6794 -0.0220 0.093 Uiso 1 1 calc R
C3 C 0.0453(9) 0.7847(10) -0.0228(12) 0.101(6) Uani 1 1 d .
H3A H -0.0054 0.7735 -0.0342 0.121 Uiso 1 1 calc R
C4 C 0.0712(7) 0.8602(8) -0.0118(10) 0.084(4) Uani 1 1 d .
H4A H 0.0368 0.8999 -0.0159 0.101 Uiso 1 1 calc R
C5 C 0.1468(6) 0.8756(6) 0.0047(10) 0.061(3) Uani 1 1 d .
C6 C 0.1782(6) 0.9518(5) 0.0172(10) 0.054(2) Uani 1 1 d .
C7 C 0.1315(7) 1.0143(7) 0.0239(14) 0.088(4) Uani 1 1 d .
H7A H 0.0791 1.0103 0.0220 0.106 Uiso 1 1 calc R
C8 C 0.1677(10) 1.0826(8) 0.0337(17) 0.117(6) Uani 1 1 d .
H8A H 0.1384 1.1263 0.0335 0.141 Uiso 1 1 calc R
C9 C 0.2458(9) 1.0902(7) 0.0439(12) 0.085(4) Uani 1 1 d .
H9A H 0.2687 1.1368 0.0561 0.101 Uiso 1 1 calc R
C10 C 0.2873(7) 1.0237(6) 0.0347(11) 0.066(3) Uani 1 1 d .
H10A H 0.3398 1.0268 0.0366 0.080 Uiso 1 1 calc R
C11 C 0.2837(6) 0.8371(6) -0.2147(11) 0.059(3) Uani 1 1 d .
H11A H 0.2350 0.8220 -0.1968 0.071 Uiso 1 1 calc R
C12 C 0.3056(8) 0.8350(9) -0.3165(12) 0.079(5) Uani 1 1 d .
H12A H 0.2717 0.8190 -0.3681 0.094 Uiso 1 1 calc R
C13 C 0.3778(8) 0.8563(9) -0.3449(11) 0.095(5) Uani 1 1 d .
H13A H 0.3933 0.8543 -0.4150 0.114 Uiso 1 1 calc R
C14 C 0.4260(7) 0.8805(7) -0.2680(10) 0.071(4) Uani 1 1 d .
H14A H 0.4743 0.8968 -0.2862 0.085 Uiso 1 1 calc R
C15 C 0.4035(7) 0.8810(6) -0.1609(9) 0.056(3) Uani 1 1 d .
C16 C 0.4494(6) 0.9047(6) -0.0728(10) 0.051(3) Uani 1 1 d .
C17 C 0.5223(7) 0.9359(7) -0.0807(12) 0.069(4) Uani 1 1 d .
H17A H 0.5430 0.9442 -0.1472 0.082 Uiso 1 1 calc R
C18 C 0.5630(8) 0.9542(8) 0.0056(15) 0.085(4) Uani 1 1 d .
H18A H 0.6120 0.9727 -0.0008 0.102 Uiso 1 1 calc R
C19 C 0.5307(8) 0.9449(8) 0.1029(13) 0.085(4) Uani 1 1 d .
H19A H 0.5573 0.9571 0.1639 0.102 Uiso 1 1 calc R
C20 C 0.4568(7) 0.9168(6) 0.1090(10) 0.063(3) Uani 1 1 d .
H20A H 0.4341 0.9120 0.1750 0.075 Uiso 1 1 calc R
C21 C 0.3880(6) 0.6932(7) -0.0416(9) 0.062(3) Uani 1 1 d .
H21A H 0.3902 0.7052 -0.1131 0.074 Uiso 1 1 calc R
C22 C 0.4174(7) 0.6223(6) -0.0073(9) 0.059(3) Uani 1 1 d .
H22A H 0.4388 0.5899 -0.0569 0.071 Uiso 1 1 calc R
C23 C 0.4151(6) 0.6001(7) 0.0969(9) 0.058(3) Uani 1 1 d .
H23A H 0.4323 0.5529 0.1184 0.070 Uiso 1 1 calc R
C24 C 0.3856(6) 0.6528(6) 0.1689(8) 0.046(3) Uani 1 1 d .
C25 C 0.3687(5) 0.6562(6) 0.2861(9) 0.050(2) Uani 1 1 d .
C26 C 0.3315(5) 0.7304(6) 0.3069(7) 0.041(3) Uani 1 1 d .
C27 C 0.3059(6) 0.7722(6) 0.3921(9) 0.051(3) Uani 1 1 d .
H27A H 0.3058 0.7523 0.4600 0.062 Uiso 1 1 calc R
C28 C 0.2802(7) 0.8459(6) 0.3719(10) 0.053(3) Uani 1 1 d .
H28A H 0.2642 0.8762 0.4276 0.063 Uiso 1 1 calc R
C29 C 0.2784(6) 0.8734(6) 0.2707(11) 0.052(2) Uani 1 1 d .
H29A H 0.2597 0.9222 0.2612 0.062 Uiso 1 1 calc R
C30 C 0.3259(6) 0.7676(6) 0.2101(8) 0.042(2) Uani 1 1 d .
C31 C 0.3570(5) 0.7192(6) 0.1283(8) 0.042(2) Uani 1 1 d .
C32 C 0.3656(7) 0.6046(6) 0.4535(9) 0.057(3) Uani 1 1 d .
C33 C 0.4212(6) 0.6134(6) 0.5315(12) 0.069(3) Uani 1 1 d .
H33A H 0.4715 0.6189 0.5117 0.082 Uiso 1 1 calc R
C34 C 0.4026(7) 0.6141(8) 0.6347(11) 0.079(4) Uani 1 1 d .
H34A H 0.4397 0.6226 0.6854 0.095 Uiso 1 1 calc R
C35 C 0.3272(7) 0.6019(7) 0.6658(10) 0.064(3) Uani 1 1 d .
C36 C 0.2726(7) 0.5945(7) 0.5918(10) 0.072(4) Uani 1 1 d .
H36A H 0.2224 0.5880 0.6118 0.087 Uiso 1 1 calc R
C37 C 0.2920(7) 0.5966(7) 0.4868(9) 0.069(4) Uani 1 1 d .
H37A H 0.2540 0.5925 0.4364 0.083 Uiso 1 1 calc R
C38 C 0.2426(7) 0.5844(8) 0.8101(9) 0.089(4) Uani 1 1 d .
H38A H 0.2412 0.5853 0.8859 0.134 Uiso 1 1 calc R
H38B H 0.2283 0.5350 0.7856 0.134 Uiso 1 1 calc R
H38C H 0.2079 0.6212 0.7827 0.134 Uiso 1 1 calc R
F1 F 0.1479(6) 0.1081(6) 0.4432(11) 0.176(5) Uani 1 1 d .
F2 F 0.1763(6) 0.0294(6) 0.3079(10) 0.170(6) Uani 1 1 d .
F3 F 0.2969(6) 0.0606(6) 0.3227(7) 0.136(4) Uani 1 1 d .
F4 F 0.2674(7) 0.1422(6) 0.4526(9) 0.162(4) Uani 1 1 d .
F5 F 0.2361(8) 0.0189(6) 0.4629(9) 0.169(5) Uani 1 1 d .
F6 F 0.2075(8) 0.1506(5) 0.2983(9) 0.172(5) Uani 1 1 d .
F7 F 0.3798(5) 0.2017(5) 0.9341(8) 0.127(3) Uani 1 1 d .
F8 F 0.4196(5) 0.0935(5) 0.8691(8) 0.125(3) Uani 1 1 d .
F9 F 0.5383(4) 0.1279(5) 0.8969(8) 0.120(3) Uani 1 1 d .
F10 F 0.4983(6) 0.2325(5) 0.9654(9) 0.151(4) Uani 1 1 d .
F11 F 0.4557(5) 0.1267(5) 1.0205(9) 0.136(3) Uani 1 1 d .
F12 F 0.4654(8) 0.2024(7) 0.8063(9) 0.199(6) Uani 1 1 d .
N1 N 0.1986(4) 0.8181(5) 0.0070(7) 0.048(2) Uani 1 1 d .
N2 N 0.2554(5) 0.9549(4) 0.0231(9) 0.052(2) Uani 1 1 d .
N3 N 0.3318(6) 0.8611(5) -0.1369(8) 0.051(3) Uani 1 1 d .
N4 N 0.4167(4) 0.8964(4) 0.0211(10) 0.052(2) Uani 1 1 d .
N5 N 0.3567(4) 0.7440(4) 0.0262(8) 0.050(2) Uani 1 1 d .
N6 N 0.3011(5) 0.8363(6) 0.1846(9) 0.053(3) Uani 1 1 d .
N7 N 0.3887(5) 0.6023(5) 0.3456(7) 0.061(3) Uani 1 1 d .
O1 O 0.3188(5) 0.6018(5) 0.7740(7) 0.090(3) Uani 1 1 d .
P1 P 0.2216(3) 0.0849(3) 0.3796(4) 0.1048(16) Uani 1 1 d .
P2 P 0.45974(19) 0.16576(19) 0.9143(3) 0.0685(9) Uani 1 1 d .
Ru1 Ru 0.30981(5) 0.85315(4) 0.02134(8) 0.0460(2) Uani 1 1 d .

loop_
_atom_site_aniso_label
_atom_site_aniso_U_11
_atom_site_aniso_U_22
_atom_site_aniso_U_33
_atom_site_aniso_U_23
_atom_site_aniso_U_13
_atom_site_aniso_U_12
C1 0.086(9) 0.047(7) 0.072(9) -0.004(6) -0.010(7) -0.024(6)
C2 0.084(11) 0.071(10) 0.077(10) 0.004(7) -0.010(7) -0.040(8)
C3 0.071(11) 0.119(14) 0.113(14) -0.010(10) 0.012(9) -0.053(10)
C4 0.054(8) 0.090(10) 0.108(13) 0.017(8) 0.003(7) 0.004(7)
C5 0.052(7) 0.061(7) 0.069(8) -0.001(6) 0.013(6) 0.003(6)
C6 0.053(6) 0.048(6) 0.061(7) -0.005(6) 0.012(6) 0.006(5)
C7 0.089(9) 0.059(8) 0.117(11) 0.000(9) 0.006(10) 0.003(7)
C8 0.118(14) 0.072(10) 0.162(17) -0.019(12) 0.017(14) 0.040(10)
C9 0.093(11) 0.050(8) 0.110(13) -0.006(8) 0.013(9) 0.007(7)
C10 0.073(8) 0.049(7) 0.078(9) 0.000(7) 0.010(7) -0.018(6)
C11 0.053(6) 0.076(8) 0.049(9) 0.008(7) 0.004(6) -0.020(6)
C12 0.082(11) 0.108(11) 0.046(9) -0.001(8) 0.016(7) -0.003(8)
C13 0.092(11) 0.147(14) 0.045(8) 0.013(9) 0.006(8) -0.026(10)
C14 0.071(9) 0.085(9) 0.058(9) 0.001(7) 0.023(7) -0.024(7)
C15 0.053(7) 0.056(7) 0.060(8) 0.005(6) 0.009(6) 0.006(6)
C16 0.050(7) 0.041(6) 0.061(9) 0.001(6) 0.002(6) -0.008(5)
C17 0.077(9) 0.060(8) 0.069(9) 0.015(7) 0.002(7) -0.005(7)
C18 0.064(8) 0.089(10) 0.103(13) -0.017(10) 0.023(10) -0.007(7)
C19 0.060(9) 0.088(10) 0.108(13) -0.025(9) -0.022(9) 0.005(8)
C20 0.053(8) 0.063(8) 0.072(9) -0.026(6) -0.025(7) 0.009(6)
C21 0.065(7) 0.082(9) 0.039(7) -0.017(6) 0.013(5) -0.004(7)
C22 0.072(8) 0.052(7) 0.053(9) -0.003(5) 0.018(6) -0.005(6)
C23 0.059(7) 0.061(7) 0.055(8) 0.007(6) 0.011(6) 0.005(6)
C24 0.051(6) 0.050(6) 0.038(6) 0.002(5) 0.008(5) -0.008(5)
C25 0.056(6) 0.049(6) 0.044(7) -0.005(6) -0.005(5) -0.001(5)
C26 0.046(6) 0.042(6) 0.036(6) -0.010(5) 0.007(4) -0.009(5)
C27 0.058(7) 0.056(7) 0.039(6) -0.008(5) 0.008(5) -0.011(6)
C28 0.073(8) 0.045(7) 0.040(8) -0.011(5) 0.010(6) -0.001(6)
C29 0.065(7) 0.051(6) 0.040(6) 0.004(7) 0.000(7) -0.004(5)
C30 0.049(6) 0.045(6) 0.032(6) -0.003(5) 0.007(5) 0.002(5)
C31 0.039(6) 0.047(6) 0.039(6) -0.009(5) 0.004(5) -0.001(5)
C32 0.067(8) 0.056(7) 0.049(7) 0.003(5) -0.004(6) -0.001(6)
C33 0.048(7) 0.095(9) 0.063(9) 0.014(8) 0.011(7) -0.012(6)
C34 0.073(9) 0.101(11) 0.064(9) -0.005(7) -0.016(7) -0.038(8)
C35 0.067(8) 0.076(8) 0.051(8) -0.001(6) 0.008(6) -0.003(7)
C36 0.062(8) 0.101(10) 0.055(8) 0.022(7) -0.017(6) -0.025(7)
C37 0.060(8) 0.105(10) 0.043(8) 0.006(6) -0.005(6) -0.006(7)
C38 0.096(10) 0.119(11) 0.054(8) -0.008(7) 0.034(7) -0.028(9)
F1 0.130(9) 0.143(10) 0.254(15) -0.044(9) 0.020(9) 0.014(7)
F2 0.151(9) 0.129(8) 0.229(14) -0.099(8) -0.080(8) 0.050(7)
F3 0.132(8) 0.140(8) 0.136(9) -0.020(6) 0.017(6) 0.021(7)
F4 0.194(11) 0.119(8) 0.173(10) -0.058(7) -0.062(8) 0.001(7)
F5 0.248(14) 0.111(8) 0.148(10) 0.016(7) -0.009(9) 0.041(9)
F6 0.275(14) 0.106(8) 0.136(10) 0.026(7) -0.028(9) 0.043(8)
F7 0.087(6) 0.131(7) 0.164(10) -0.023(6) -0.018(6) 0.033(5)
F8 0.099(6) 0.122(7) 0.153(9) -0.030(6) -0.028(6) -0.014(6)
F9 0.077(6) 0.101(6) 0.182(9) 0.005(6) 0.015(6) 0.000(5)
F10 0.147(8) 0.108(7) 0.199(12) -0.057(7) -0.038(7) -0.021(6)
F11 0.138(8) 0.166(8) 0.104(7) 0.025(8) -0.009(7) -0.012(6)
F12 0.271(14) 0.205(12) 0.121(10) 0.101(9) -0.007(9) 0.014(10)
N1 0.037(5) 0.067(6) 0.039(6) 0.008(5) 0.004(4) -0.002(4)
N2 0.061(6) 0.049(5) 0.047(5) -0.001(5) 0.005(6) -0.007(4)
N3 0.051(6) 0.049(6) 0.054(7) 0.001(4) 0.011(5) -0.009(4)
N4 0.054(5) 0.046(5) 0.056(5) -0.002(6) -0.003(6) 0.002(4)
N5 0.052(5) 0.060(5) 0.037(5) 0.001(6) -0.008(5) -0.005(4)
N6 0.065(7) 0.049(6) 0.045(7) -0.002(5) 0.004(5) 0.012(5)
N7 0.080(7) 0.057(6) 0.046(6) -0.004(5) 0.000(5) -0.001(5)
O1 0.097(6) 0.127(7) 0.047(5) -0.006(6) 0.031(5) -0.034(5)
P1 0.132(4) 0.073(3) 0.109(4) -0.020(3) -0.022(3) 0.016(3)
P2 0.070(2) 0.064(2) 0.072(3) 0.0042(18) -0.0141(17) -0.003(2)
Ru1 0.0532(5) 0.0460(5) 0.0388(4) -0.0013(4) 0.0027(4) -0.0040(4)

loop_
_atom_type_symbol
_atom_type_description
_atom_type_scat_dispersion_real
_atom_type_scat_dispersion_imag
_atom_type_scat_source
C C 0.0033 0.0016 'International Tables Vol C Tables 4.2.6.8 and 6.1.1.4'
H H 0.0000 0.0000 'International Tables Vol C Tables 4.2.6.8 and 6.1.1.4'
N N 0.0061 0.0033 'International Tables Vol C Tables 4.2.6.8 and 6.1.1.4'
O O 0.0106 0.0060 'International Tables Vol C Tables 4.2.6.8 and 6.1.1.4'
F F 0.0171 0.0103 'International Tables Vol C Tables 4.2.6.8 and 6.1.1.4'
P P 0.1023 0.0942 'International Tables Vol C Tables 4.2.6.8 and 6.1.1.4'
Ru Ru -1.2594 0.8363 'International Tables Vol C Tables 4.2.6.8 and 6.1.1.4'

loop_
_geom_angle_atom_site_label_1
_geom_angle_atom_site_label_2
_geom_angle_atom_site_label_3
_geom_angle
C2 C1 N1 124.6(12)
C2 C1 H1A 117.7
N1 C1 H1A 117.7
C1 C2 C3 120.8(13)
C1 C2 H2A 119.6
C3 C2 H2A 119.6
C2 C3 C4 116.4(13)
C2 C3 H3A 121.8
C4 C3 H3A 121.8
C5 C4 C3 120.9(13)
C5 C4 H4A 119.6
C3 C4 H4A 119.6
N1 C5 C4 120.4(10)
N1 C5 C6 115.2(9)
C4 C5 C6 124.3(10)
N2 C6 C7 124.1(10)
N2 C6 C5 114.9(9)
C7 C6 C5 121.0(10)
C8 C7 C6 115.5(12)
C8 C7 H7A 122.2
C6 C7 H7A 122.2
C7 C8 C9 123.7(13)
C7 C8 H8A 118.1
C9 C8 H8A 118.2
C10 C9 C8 115.7(12)
C10 C9 H9A 122.1
C8 C9 H9A 122.1
N2 C10 C9 123.4(11)
N2 C10 H10A 118.3
C9 C10 H10A 118.3
C12 C11 N3 121.3(11)
C12 C11 H11A 119.4
N3 C11 H11A 119.3
C11 C12 C13 120.5(14)
C11 C12 H12A 119.8
C13 C12 H12A 119.8
C14 C13 C12 118.6(14)
C14 C13 H13A 120.7
C12 C13 H13A 120.7
C13 C14 C15 120.7(12)
C13 C14 H14A 119.7
C15 C14 H14A 119.7
N3 C15 C14 118.6(11)
N3 C15 C16 115.5(10)
C14 C15 C16 125.8(11)
N4 C16 C17 120.3(11)
N4 C16 C15 114.6(10)
C17 C16 C15 125.1(12)
C18 C17 C16 121.7(13)
C18 C17 H17A 119.1
C16 C17 H17A 119.1
C17 C18 C19 118.6(13)
C17 C18 H18A 120.7
C19 C18 H18A 120.7
C18 C19 C20 118.8(13)
C18 C19 H19A 120.6
C20 C19 H19A 120.6
N4 C20 C19 122.1(13)
N4 C20 H20A 118.9
C19 C20 H20A 118.9
N5 C21 C22 122.4(11)
N5 C21 H21A 118.8
C22 C21 H21A 118.8
C23 C22 C21 122.1(10)
C23 C22 H22A 118.9
C21 C22 H22A 118.9
C22 C23 C24 116.4(11)
C22 C23 H23A 121.8
C24 C23 H23A 121.8
C31 C24 C23 117.3(10)
C31 C24 C25 105.1(9)
C23 C24 C25 137.4(10)
N7 C25 C26 132.9(10)
N7 C25 C24 119.9(10)
C26 C25 C24 107.1(9)
C27 C26 C30 114.3(9)
C27 C26 C25 138.7(10)
C30 C26 C25 106.9(8)
C26 C27 C28 117.4(11)
C26 C27 H27A 121.3
C28 C27 H27A 121.3
C29 C28 C27 120.5(10)
C29 C28 H28A 119.8
C27 C28 H28A 119.8
N6 C29 C28 125.5(10)
N6 C29 H29A 117.2
C28 C29 H29A 117.2
N6 C30 C26 131.8(10)
N6 C30 C31 119.3(10)
C26 C30 C31 108.9(8)
N5 C31 C24 129.0(9)
N5 C31 C30 119.0(9)
C24 C31 C30 112.0(9)
C37 C32 C33 117.3(11)
C37 C32 N7 124.2(10)
C33 C32 N7 118.5(11)
C34 C33 C32 120.9(11)
C34 C33 H33A 119.6
C32 C33 H33A 119.6
C33 C34 C35 120.1(11)
C33 C34 H34A 120.0
C35 C34 H34A 120.0
C36 C35 O1 127.8(11)
C36 C35 C34 119.8(12)
O1 C35 C34 112.3(11)
C35 C36 C37 119.3(11)
C35 C36 H36A 120.3
C37 C36 H36A 120.3
C36 C37 C32 122.4(11)
C36 C37 H37A 118.8
C32 C37 H37A 118.8
O1 C38 H38A 109.5
O1 C38 H38B 109.5
H38A C38 H38B 109.5
O1 C38 H38C 109.5
H38A C38 H38C 109.5
H38B C38 H38C 109.5
C1 N1 C5 116.8(9)
C1 N1 Ru1 128.7(8)
C5 N1 Ru1 114.6(7)
C10 N2 C6 117.3(9)
C10 N2 Ru1 126.8(7)
C6 N2 Ru1 115.8(6)
C15 N3 C11 120.2(11)
C15 N3 Ru1 114.6(8)
C11 N3 Ru1 124.4(8)
C16 N4 C20 118.3(9)
C16 N4 Ru1 116.4(8)
C20 N4 Ru1 125.3(9)
C21 N5 C31 112.6(9)
C21 N5 Ru1 138.4(9)
C31 N5 Ru1 109.0(7)
C30 N6 C29 110.5(10)
C30 N6 Ru1 110.2(7)
C29 N6 Ru1 139.3(9)
C25 N7 C32 118.0(10)
C35 O1 C38 114.3(9)
F2 P1 F6 90.1(7)
F2 P1 F3 89.8(6)
F6 P1 F3 92.0(7)
F2 P1 F1 92.1(7)
F6 P1 F1 90.6(7)
F3 P1 F1 176.7(8)
F2 P1 F4 179.5(7)
F6 P1 F4 89.5(6)
F3 P1 F4 90.5(6)
F1 P1 F4 87.7(7)
F2 P1 F5 90.3(7)
F6 P1 F5 179.5(8)
F3 P1 F5 88.1(6)
F1 P1 F5 89.2(8)
F4 P1 F5 90.0(7)
F10 P2 F11 89.8(6)
F10 P2 F12 91.3(7)
F11 P2 F12 177.9(7)
F10 P2 F9 89.6(6)
F11 P2 F9 88.4(5)
F12 P2 F9 89.8(6)
F10 P2 F8 175.9(6)
F11 P2 F8 86.1(6)
F12 P2 F8 92.8(7)
F9 P2 F8 90.1(5)
F10 P2 F7 91.3(6)
F11 P2 F7 90.0(6)
F12 P2 F7 91.7(6)
F9 P2 F7 178.2(6)
F8 P2 F7 88.9(5)
N4 Ru1 N2 96.1(3)
N4 Ru1 N3 78.3(4)
N2 Ru1 N3 92.3(4)
N4 Ru1 N1 173.2(4)
N2 Ru1 N1 79.5(3)
N3 Ru1 N1 96.6(4)
N4 Ru1 N6 97.1(4)
N2 Ru1 N6 94.6(4)
N3 Ru1 N6 172.1(3)
N1 Ru1 N6 88.5(4)
N4 Ru1 N5 88.8(3)
N2 Ru1 N5 174.6(4)
N3 Ru1 N5 91.0(4)
N1 Ru1 N5 95.9(3)
N6 Ru1 N5 82.5(4)

loop_
_geom_bond_atom_site_label_1
_geom_bond_atom_site_label_2
_geom_bond_distance
C1 C2 1.343(16)
C1 N1 1.345(12)
C1 H1A 0.9300
C2 C3 1.352(19)
C2 H2A 0.9300
C3 C4 1.419(18)
C3 H3A 0.9300
C4 C5 1.379(15)
C4 H4A 0.9300
C5 N1 1.369(12)
C5 C6 1.467(13)
C6 N2 1.369(11)
C6 C7 1.381(14)
C7 C8 1.373(18)
C7 H7A 0.9300
C8 C9 1.39(2)
C8 H8A 0.9300
C9 C10 1.392(16)
C9 H9A 0.9300
C10 N2 1.349(12)
C10 H10A 0.9300
C11 C12 1.347(19)
C11 N3 1.368(16)
C11 H11A 0.9300
C12 C13 1.380(18)
C12 H12A 0.9300
C13 C14 1.363(17)
C13 H13A 0.9300
C14 C15 1.414(14)
C14 H14A 0.9300
C15 N3 1.350(14)
C15 C16 1.442(16)
C16 N4 1.330(15)
C16 C17 1.407(16)
C17 C18 1.348(19)
C17 H17A 0.9300
C18 C19 1.368(19)
C18 H18A 0.9300
C19 C20 1.400(17)
C19 H19A 0.9300
C20 N4 1.368(14)
C20 H20A 0.9300
C21 N5 1.361(13)
C21 C22 1.426(15)
C21 H21A 0.9300
C22 C23 1.378(15)
C22 H22A 0.9300
C23 C24 1.404(14)
C23 H23A 0.9300
C24 C31 1.378(13)
C24 C25 1.515(14)
C25 N7 1.266(12)
C25 C26 1.493(14)
C26 C27 1.383(13)
C26 C30 1.394(13)
C27 C28 1.403(14)
C27 H27A 0.9300
C28 C29 1.372(17)
C28 H28A 0.9300
C29 N6 1.334(15)
C29 H29A 0.9300
C30 N6 1.333(13)
C30 C31 1.452(13)
C31 N5 1.366(13)
C32 C37 1.376(16)
C32 C33 1.402(16)
C32 N7 1.426(13)
C33 C34 1.348(17)
C33 H33A 0.9300
C34 C35 1.408(16)
C34 H34A 0.9300
C35 C36 1.351(15)
C35 O1 1.378(14)
C36 C37 1.373(15)
C36 H36A 0.9300
C37 H37A 0.9300
C38 O1 1.457(13)
C38 H38A 0.9600
C38 H38B 0.9600
C38 H38C 0.9600
F1 P1 1.585(12)
F2 P1 1.560(10)
F3 P1 1.575(10)
F4 P1 1.592(10)
F5 P1 1.595(11)
F6 P1 1.571(10)
F7 P2 1.571(8)
F8 P2 1.570(9)
F9 P2 1.558(8)
F10 P2 1.509(9)
F11 P2 1.513(11)
F12 P2 1.516(10)
N1 Ru1 2.070(7)
N2 Ru1 2.040(8)
N3 Ru1 2.047(11)
N4 Ru1 2.040(8)
N5 Ru1 2.101(8)
N6 Ru1 2.095(11)
